data_1557059
loop_
_publ_author_name
'Cunillera, Anton'
'de los Bernardos, Miriam D\'iaz'
'Urrutigo\"ity, Martine'
'Claver, Carmen'
'Ruiz, Aurora'
'Godard, Cyril'

_publ_section_title
;
 Efficient synthesis of chiral \g-aminobutyric esters via direct
 rhodium-catalysed enantioselective hydroaminomethylation of acrylates
;
_journal_issue 3
_journal_name_full 'Catalysis Science &amp; Technology'
_journal_page_first 630
_journal_page_last 634
_journal_paper_doi 10.1039/C9CY01797F
_journal_volume 10
_journal_year 2020
_chemical_absolute_configuration ad
_chemical_formula_sum 'C27 H42 B Cl2 F4 N2 P2 Rh'
_chemical_formula_weight 717.18
_space_group_crystal_system monoclinic
_space_group_IT_number 4
_space_group_name_Hall 'P 2yb'
_space_group_name_H-M_alt 'P 1 21 1'
_atom_sites_solution_hydrogens geom
_audit_creation_method SHELXL-2018/3
_audit_update_record
;
2019-09-05 deposited with the CCDC.	2020-01-16 downloaded from the CCDC.
;
_cell_angle_alpha 90
_cell_angle_beta 96.031(3)
_cell_angle_gamma 90
_cell_formula_units_Z 2
_cell_length_a 9.7105(3)
_cell_length_b 14.3281(4)
_cell_length_c 11.2851(3)
_cell_measurement_reflns_used 10212
_cell_measurement_temperature 100(2)
_cell_measurement_theta_max 31.5310
_cell_measurement_theta_min 2.2840
_cell_volume 1561.44(8)
_computing_cell_refinement 'CrysAlisPro 1.171.39.12b (Rigaku OD, 2015)'
_computing_data_collection 'CrysAlisPro 1.171.39.12b (Rigaku OD, 2015)'
_computing_data_reduction 'CrysAlisPro 1.171.39.12b (Rigaku OD, 2015)'
_computing_molecular_graphics 'SHELXL-2018/3 (Sheldrick, 2018)'
_computing_publication_material 'SHELXL-2018/3 (Sheldrick, 2018)'
_computing_structure_refinement 'SHELXL-2018/3 (Sheldrick, 2018)'
_computing_structure_solution Sir2014
_diffrn_ambient_temperature 100(2)
_diffrn_detector_area_resol_mean 5.8140
_diffrn_detector_type 'PILATUS 200K'
_diffrn_measured_fraction_theta_full 0.997
_diffrn_measured_fraction_theta_max 0.997
_diffrn_measurement_device_type '1/4chi goniometer'
_diffrn_measurement_method
;
 Fullsphere data collection, phi and omega scans
;
_diffrn_measurement_specimen_support 'magnetic support with MicroMount'
_diffrn_radiation_monochromator 'Confocal Max Flux optic'
_diffrn_radiation_type MoK\a
_diffrn_radiation_wavelength 0.7107
_diffrn_reflns_av_R_equivalents 0.0403
_diffrn_reflns_av_unetI/netI 0.0368
_diffrn_reflns_Laue_measured_fraction_full 0.997
_diffrn_reflns_Laue_measured_fraction_max 0.997
_diffrn_reflns_limit_h_max 11
_diffrn_reflns_limit_h_min -11
_diffrn_reflns_limit_k_max 16
_diffrn_reflns_limit_k_min -17
_diffrn_reflns_limit_l_max 13
_diffrn_reflns_limit_l_min -13
_diffrn_reflns_number 14160
_diffrn_reflns_point_group_measured_fraction_full 0.982
_diffrn_reflns_point_group_measured_fraction_max 0.981
_diffrn_reflns_theta_full 25.242
_diffrn_reflns_theta_max 25.349
_diffrn_reflns_theta_min 1.815
_diffrn_source 'Microfocus rotating anode X-ray tube'
_diffrn_source_current 24
_diffrn_source_power 50
_diffrn_source_size '0.2 mm x 0.2 mm fine focus'
_diffrn_source_type 'Rigaku MicroMax-007HF'
_exptl_absorpt_coefficient_mu 0.865
_exptl_absorpt_correction_T_max 0.934
_exptl_absorpt_correction_T_min 0.718
_exptl_absorpt_correction_type multi-scan
_exptl_absorpt_process_details
; 
 CrysAlisPro 1.171.39.46 (Rigaku OD, 2018)
;
_exptl_crystal_colour orange
_exptl_crystal_density_diffrn 1.525
_exptl_crystal_description block
_exptl_crystal_F_000 736
_exptl_crystal_size_max 0.100
_exptl_crystal_size_mid 0.100
_exptl_crystal_size_min 0.080
_refine_diff_density_max 2.116
_refine_diff_density_min -0.882
_refine_diff_density_rms 0.151
_refine_ls_abs_structure_details
;
 Flack x determined using 2383 quotients [(I+)-(I-)]/[(I+)+(I-)]
 (Parsons, Flack and Wagner, Acta Cryst. B69 (2013) 249-259).
;
_refine_ls_abs_structure_Flack 0.022(18)
_refine_ls_extinction_method none
_refine_ls_goodness_of_fit_ref 1.443
_refine_ls_hydrogen_treatment constr
_refine_ls_matrix_type full
_refine_ls_number_parameters 360
_refine_ls_number_reflns 5599
_refine_ls_number_restraints 1
_refine_ls_restrained_S_all 1.443
_refine_ls_R_factor_all 0.0533
_refine_ls_R_factor_gt 0.0514
_refine_ls_shift/su_max 0.000
_refine_ls_shift/su_mean 0.000
_refine_ls_structure_factor_coef Fsqd
_refine_ls_weighting_details 'w=1/[\s^2^(Fo^2^)+(0.1000P)^2^] where P=(Fo^2^+2Fc^2^)/3'
_refine_ls_weighting_scheme calc
_refine_ls_wR_factor_gt 0.1669
_refine_ls_wR_factor_ref 0.1682
_reflns_Friedel_coverage 0.886
_reflns_Friedel_fraction_full 0.965
_reflns_Friedel_fraction_max 0.963
_reflns_number_gt 5389
_reflns_number_total 5599
_reflns_threshold_expression 'I > 2\s(I)'
_cod_data_source_file c9cy01797f2.cif
_cod_data_source_block acm581_hklf4
_cod_depositor_comments
;
The following automatic conversions were performed:

data item '_exptl_absorpt_correction_type' value 'Multi-scan' was
changed to 'multi-scan' in accordance with the
/home/data/users/saulius/crontab/automatic-downloads/rss-feeds/RSC/lib/dictionaries/cif_core.dic
dictionary named 'cif_core.dic' version 2.4.2 last updated on
2011-04-26.

Automatic conversion script
Id: cif_fix_values 7556 2019-12-06 15:28:31Z antanas 

 Adding full bibliography for 1557058--1557059.cif.

 Adding full bibliography for 1557058--1557059.cif.
;
_cod_original_cell_volume 1561.45(8)
_cod_original_sg_symbol_H-M 'P 21'
_cod_database_code 1557059
_shelx_shelxl_version_number 2018/3
_shelx_space_group_comment
;
The symmetry employed for this shelxl refinement is uniquely defined
by the following loop, which should always be used as a source of
symmetry information in preference to the above space-group names.
They are only intended as comments.
;
_shelx_estimated_absorpt_t_min 0.918
_shelx_estimated_absorpt_t_max 0.934

loop_
_space_group_symop_operation_xyz
'x, y, z'
'-x, y+1/2, -z'

loop_
_atom_site_label
_atom_site_type_symbol
_atom_site_fract_x
_atom_site_fract_y
_atom_site_fract_z
_atom_site_U_iso_or_equiv
_atom_site_adp_type
_atom_site_occupancy
_atom_site_site_symmetry_order
_atom_site_calc_flag
_atom_site_refinement_flags_posn
_atom_site_refinement_flags_adp
Rh1 Rh 0.34411(7) 0.36176(5) 0.22660(6) 0.0162(2) Uani 1 1 d . .
N1 N 0.7444(9) 0.5384(6) 0.2708(8) 0.0171(17) Uani 1 1 d . .
P1 P 0.5730(3) 0.38739(16) 0.2159(2) 0.0150(6) Uani 1 1 d . .
C1 C 0.6152(11) 0.5077(7) 0.2549(8) 0.0157(19) Uani 1 1 d . .
P2 P 0.3333(3) 0.51551(18) 0.2689(2) 0.0155(5) Uani 1 1 d . .
N2 N 0.5129(9) 0.6630(6) 0.2591(7) 0.0174(17) Uani 1 1 d . .
C2 C 0.4988(10) 0.5704(7) 0.2568(9) 0.016(2) Uani 1 1 d . .
C3 C 0.6471(10) 0.6946(8) 0.2680(8) 0.017(2) Uani 1 1 d . .
C9 C 0.3143(10) 0.5388(8) 0.4309(9) 0.019(2) Uani 1 1 d . .
C8 C 0.7606(11) 0.6332(7) 0.2825(9) 0.021(2) Uani 1 1 d . .
C7 C 0.8953(12) 0.6703(9) 0.3047(10) 0.026(3) Uani 1 1 d . .
H7 H 0.970406 0.629936 0.317063 0.032 Uiso 1 1 calc R U
C6 C 0.9175(12) 0.7649(8) 0.3083(10) 0.027(2) Uani 1 1 d . .
H6 H 1.006742 0.788588 0.323435 0.033 Uiso 1 1 calc R U
C5 C 0.8020(11) 0.8264(8) 0.2885(9) 0.023(2) Uani 1 1 d . .
H5 H 0.815961 0.890619 0.288101 0.028 Uiso 1 1 calc R U
C4 C 0.6726(12) 0.7917(8) 0.2705(8) 0.021(2) Uani 1 1 d . .
H4 H 0.598158 0.832691 0.259404 0.026 Uiso 1 1 calc R U
C10 C 0.1833(12) 0.4916(7) 0.4650(9) 0.024(2) Uani 1 1 d . .
H10A H 0.163468 0.513589 0.541735 0.036 Uiso 1 1 calc R U
H10B H 0.196868 0.425217 0.467999 0.036 Uiso 1 1 calc R U
H10C H 0.107131 0.506201 0.406699 0.036 Uiso 1 1 calc R U
C11 C 0.3103(12) 0.6401(8) 0.4604(9) 0.024(2) Uani 1 1 d . .
H11A H 0.289522 0.647601 0.541137 0.036 Uiso 1 1 calc R U
H11B H 0.240143 0.670296 0.407516 0.036 Uiso 1 1 calc R U
H11C H 0.398711 0.667742 0.451442 0.036 Uiso 1 1 calc R U
C12 C 0.4391(11) 0.4917(8) 0.5055(9) 0.023(2) Uani 1 1 d . .
H12A H 0.421989 0.489436 0.587694 0.034 Uiso 1 1 calc R U
H12B H 0.521660 0.527180 0.498081 0.034 Uiso 1 1 calc R U
H12C H 0.450788 0.429448 0.476767 0.034 Uiso 1 1 calc R U
Cl1S Cl 0.8385(3) 0.4682(2) 0.5396(2) 0.0284(6) Uani 1 1 d . .
C19 C 0.3509(12) 0.2246(9) 0.3169(10) 0.026(2) Uani 1 1 d . .
H19 H 0.439748 0.211697 0.363531 0.031 Uiso 1 1 calc R U
C18 C 0.7064(11) 0.3201(8) 0.2996(9) 0.023(2) Uani 1 1 d . .
H18A H 0.795518 0.344849 0.286800 0.035 Uiso 1 1 calc R U
H18B H 0.700421 0.256246 0.273676 0.035 Uiso 1 1 calc R U
H18C H 0.694434 0.323243 0.382842 0.035 Uiso 1 1 calc R U
C17 C 0.7703(12) 0.3958(9) 0.0511(10) 0.031(3) Uani 1 1 d . .
H17A H 0.791628 0.387077 -0.029304 0.046 Uiso 1 1 calc R U
H17B H 0.818695 0.350059 0.101797 0.046 Uiso 1 1 calc R U
H17C H 0.798439 0.457201 0.077785 0.046 Uiso 1 1 calc R U
C16 C 0.5723(12) 0.2864(8) 0.0050(9) 0.022(2) Uani 1 1 d . .
H16A H 0.591122 0.282945 -0.076704 0.033 Uiso 1 1 calc R U
H16B H 0.475354 0.276174 0.009836 0.033 Uiso 1 1 calc R U
H16C H 0.624982 0.239518 0.050525 0.033 Uiso 1 1 calc R U
C15 C 0.5348(13) 0.4593(9) -0.0142(10) 0.029(3) Uani 1 1 d . .
H15A H 0.570121 0.465933 -0.090116 0.044 Uiso 1 1 calc R U
H15B H 0.545049 0.517304 0.028377 0.044 Uiso 1 1 calc R U
H15C H 0.438646 0.442601 -0.026091 0.044 Uiso 1 1 calc R U
C14 C 0.6137(10) 0.3848(7) 0.0560(9) 0.021(2) Uani 1 1 d . .
C13 C 0.2125(11) 0.5916(7) 0.1830(9) 0.020(2) Uani 1 1 d . .
H13A H 0.228609 0.654967 0.208512 0.030 Uiso 1 1 calc R U
H13B H 0.119525 0.573991 0.194888 0.030 Uiso 1 1 calc R U
H13C H 0.225069 0.586332 0.100050 0.030 Uiso 1 1 calc R U
F1S F 1.1853(8) 0.4987(5) 0.9136(6) 0.0373(17) Uani 1 1 d . .
B1S B 1.1770(13) 0.5702(9) 0.8316(12) 0.026(3) Uani 1 1 d . .
C1S C 0.7926(13) 0.4588(8) 0.6853(9) 0.029(3) Uani 1 1 d . .
H1SA H 0.735738 0.511804 0.702385 0.035 Uiso 1 1 calc R U
H1SB H 0.875640 0.459956 0.741175 0.035 Uiso 1 1 calc R U
Cl2S Cl 0.7006(3) 0.3545(2) 0.7041(2) 0.0282(6) Uani 1 1 d . .
C26 C 0.2318(12) 0.2245(8) 0.3893(10) 0.026(2) Uani 1 1 d . .
H26A H 0.255662 0.262357 0.459683 0.032 Uiso 1 1 calc R U
H26B H 0.217220 0.161165 0.415724 0.032 Uiso 1 1 calc R U
C25 C 0.0934(11) 0.2615(7) 0.3237(9) 0.020(2) Uani 1 1 d . .
H25A H 0.047704 0.211041 0.277727 0.024 Uiso 1 1 calc R U
H25B H 0.033237 0.280803 0.382586 0.024 Uiso 1 1 calc R U
C24 C 0.1127(10) 0.3442(6) 0.2398(9) 0.019(2) Uani 1 1 d . .
H24 H 0.066609 0.401554 0.261717 0.022 Uiso 1 1 calc R U
C23 C 0.1369(10) 0.3410(8) 0.1243(9) 0.025(3) Uani 1 1 d . .
H23 H 0.103789 0.396801 0.079898 0.031 Uiso 1 1 calc R U
C22 C 0.1473(14) 0.2594(8) 0.0470(10) 0.029(3) Uani 1 1 d . .
H22A H 0.197640 0.276993 -0.019397 0.035 Uiso 1 1 calc R U
H22B H 0.054890 0.240648 0.014879 0.035 Uiso 1 1 calc R U
C21 C 0.2218(11) 0.1741(7) 0.1129(9) 0.022(2) Uani 1 1 d . .
H21A H 0.157580 0.142891 0.159955 0.027 Uiso 1 1 calc R U
H21B H 0.248519 0.129975 0.054233 0.027 Uiso 1 1 calc R U
C20 C 0.3503(12) 0.2031(7) 0.1943(11) 0.022(2) Uani 1 1 d . .
H20 H 0.438201 0.179301 0.171003 0.026 Uiso 1 1 calc R U
F3S F 1.0734(8) 0.5524(6) 0.7412(6) 0.0378(18) Uani 1 1 d . .
F4S F 1.3042(7) 0.5786(6) 0.7827(7) 0.0415(18) Uani 1 1 d . .
F2S F 1.1486(8) 0.6531(5) 0.8889(6) 0.0338(16) Uani 1 1 d . .

loop_
_atom_site_aniso_label
_atom_site_aniso_U_11
_atom_site_aniso_U_22
_atom_site_aniso_U_33
_atom_site_aniso_U_23
_atom_site_aniso_U_13
_atom_site_aniso_U_12
Rh1 0.0161(4) 0.0118(4) 0.0211(4) -0.0001(3) 0.0030(2) -0.0015(3)
N1 0.016(4) 0.011(4) 0.025(4) 0.002(3) 0.006(3) -0.002(3)
P1 0.0148(11) 0.0109(14) 0.0197(12) -0.0011(8) 0.0031(9) -0.0004(9)
C1 0.022(5) 0.006(4) 0.020(5) 0.001(4) 0.004(4) 0.004(4)
P2 0.0147(12) 0.0122(12) 0.0196(13) -0.0022(11) 0.0021(9) -0.0008(10)
N2 0.018(4) 0.015(4) 0.019(4) -0.003(3) 0.002(3) 0.002(3)
C2 0.015(4) 0.014(5) 0.020(5) 0.004(4) 0.002(4) 0.010(4)
C3 0.019(5) 0.018(5) 0.015(5) -0.002(4) 0.005(4) 0.000(4)
C9 0.017(5) 0.021(5) 0.020(5) 0.004(4) 0.005(4) 0.008(4)
C8 0.021(5) 0.014(5) 0.026(5) -0.002(4) 0.003(4) -0.001(4)
C7 0.019(5) 0.028(6) 0.034(6) -0.001(5) 0.010(4) 0.011(5)
C6 0.021(5) 0.029(6) 0.033(6) -0.012(5) 0.008(4) -0.015(5)
C5 0.027(5) 0.021(5) 0.024(5) -0.002(4) 0.013(4) -0.003(4)
C4 0.030(6) 0.017(5) 0.018(5) 0.001(4) 0.008(4) -0.004(4)
C10 0.037(6) 0.019(6) 0.017(5) 0.002(4) 0.000(4) -0.008(5)
C11 0.036(6) 0.019(5) 0.018(5) -0.004(4) 0.009(4) -0.005(5)
C12 0.023(5) 0.026(6) 0.018(5) 0.000(4) -0.001(4) 0.006(5)
Cl1S 0.0321(14) 0.0295(14) 0.0242(13) -0.0028(11) 0.0060(10) -0.0079(12)
C19 0.023(6) 0.028(6) 0.026(6) 0.007(5) -0.003(4) -0.006(5)
C18 0.021(5) 0.023(5) 0.024(5) 0.006(4) -0.010(4) -0.001(4)
C17 0.035(6) 0.033(6) 0.023(5) -0.008(5) 0.002(5) -0.009(5)
C16 0.028(6) 0.022(6) 0.016(5) -0.003(4) 0.002(4) 0.003(5)
C15 0.038(7) 0.030(7) 0.020(5) 0.002(5) -0.002(5) -0.013(5)
C14 0.021(5) 0.022(6) 0.020(5) 0.001(4) 0.005(4) -0.005(4)
C13 0.017(5) 0.018(5) 0.024(5) -0.001(4) 0.003(4) 0.007(4)
F1S 0.053(4) 0.028(4) 0.033(4) 0.003(3) 0.014(3) 0.004(3)
B1S 0.023(6) 0.023(7) 0.032(7) -0.003(5) -0.001(5) 0.007(5)
C1S 0.046(7) 0.021(6) 0.021(5) -0.003(4) 0.010(5) -0.013(5)
Cl2S 0.0306(12) 0.0223(13) 0.0333(12) 0.0033(13) 0.0106(10) -0.0019(13)
C26 0.037(6) 0.022(6) 0.021(5) 0.003(4) 0.006(5) 0.005(5)
C25 0.019(5) 0.018(5) 0.024(5) 0.003(4) 0.005(4) -0.002(4)
C24 0.018(4) 0.003(6) 0.034(5) 0.001(4) 0.000(4) 0.000(4)
C23 0.016(4) 0.030(7) 0.028(5) 0.006(4) -0.007(4) 0.002(4)
C22 0.040(7) 0.026(6) 0.023(5) -0.005(5) 0.006(5) -0.003(5)
C21 0.028(6) 0.014(5) 0.025(5) -0.003(4) 0.003(4) 0.004(4)
C20 0.026(6) 0.008(5) 0.032(6) 0.001(4) 0.009(4) 0.001(4)
F3S 0.038(4) 0.040(4) 0.033(4) -0.012(3) -0.009(3) 0.005(3)
F4S 0.026(4) 0.054(5) 0.047(4) 0.004(4) 0.012(3) 0.005(4)
F2S 0.045(4) 0.021(3) 0.035(4) -0.004(3) 0.005(3) 0.003(3)

loop_
_atom_type_symbol
_atom_type_description
_atom_type_scat_dispersion_real
_atom_type_scat_dispersion_imag
_atom_type_scat_source
C C 0.0033 0.0016 'International Tables Vol C Tables 4.2.6.8 and 6.1.1.4'
H H 0.0000 0.0000 'International Tables Vol C Tables 4.2.6.8 and 6.1.1.4'
N N 0.0061 0.0033 'International Tables Vol C Tables 4.2.6.8 and 6.1.1.4'
P P 0.1023 0.0942 'International Tables Vol C Tables 4.2.6.8 and 6.1.1.4'
Rh Rh -1.1178 0.9187 'International Tables Vol C Tables 4.2.6.8 and 6.1.1.4'
Cl Cl 0.1484 0.1585 'International Tables Vol C Tables 4.2.6.8 and 6.1.1.4'
B B 0.0013 0.0007 'International Tables Vol C Tables 4.2.6.8 and 6.1.1.4'
F F 0.0171 0.0103 'International Tables Vol C Tables 4.2.6.8 and 6.1.1.4'

loop_
_geom_angle_atom_site_label_1
_geom_angle_atom_site_label_2
_geom_angle_atom_site_label_3
_geom_angle
C19 Rh1 C23 95.8(4)
C19 Rh1 P2 140.3(3)
C23 Rh1 P2 100.4(3)
C19 Rh1 P1 100.7(3)
C23 Rh1 P1 146.0(3)
P2 Rh1 P1 85.46(9)
C19 Rh1 C24 81.6(4)
C23 Rh1 C24 34.8(4)
P2 Rh1 C24 91.5(2)
P1 Rh1 C24 176.9(2)
C19 Rh1 C20 36.5(4)
C23 Rh1 C20 79.9(4)
P2 Rh1 C20 176.6(3)
P1 Rh1 C20 96.3(3)
C24 Rh1 C20 86.8(4)
C1 N1 C8 116.1(9)
C18 P1 C1 104.5(5)
C18 P1 C14 106.2(5)
C1 P1 C14 100.7(4)
C18 P1 Rh1 122.7(4)
C1 P1 Rh1 109.8(3)
C14 P1 Rh1 110.6(3)
N1 C1 C2 121.6(9)
N1 C1 P1 122.4(7)
C2 C1 P1 115.8(8)
C2 P2 C13 103.3(5)
C2 P2 C9 100.1(5)
C13 P2 C9 106.8(5)
C2 P2 Rh1 110.3(3)
C13 P2 Rh1 121.1(4)
C9 P2 Rh1 112.9(3)
C2 N2 C3 115.1(9)
N2 C2 C1 122.6(9)
N2 C2 P2 121.4(7)
C1 C2 P2 115.7(8)
N2 C3 C8 121.9(10)
N2 C3 C4 119.3(10)
C8 C3 C4 118.7(10)
C11 C9 C10 109.5(8)
C11 C9 C12 109.8(9)
C10 C9 C12 107.1(8)
C11 C9 P2 113.3(7)
C10 C9 P2 109.6(7)
C12 C9 P2 107.3(6)
N1 C8 C7 119.0(10)
N1 C8 C3 121.8(9)
C7 C8 C3 119.1(10)
C6 C7 C8 121.1(11)
C6 C7 H7 119.4
C8 C7 H7 119.4
C7 C6 C5 119.2(10)
C7 C6 H6 120.4
C5 C6 H6 120.4
C4 C5 C6 120.1(10)
C4 C5 H5 120.0
C6 C5 H5 120.0
C5 C4 C3 121.7(11)
C5 C4 H4 119.1
C3 C4 H4 119.1
C9 C10 H10A 109.5
C9 C10 H10B 109.5
H10A C10 H10B 109.5
C9 C10 H10C 109.5
H10A C10 H10C 109.5
H10B C10 H10C 109.5
C9 C11 H11A 109.5
C9 C11 H11B 109.5
H11A C11 H11B 109.5
C9 C11 H11C 109.5
H11A C11 H11C 109.5
H11B C11 H11C 109.5
C9 C12 H12A 109.5
C9 C12 H12B 109.5
H12A C12 H12B 109.5
C9 C12 H12C 109.5
H12A C12 H12C 109.5
H12B C12 H12C 109.5
C20 C19 C26 127.9(11)
C20 C19 Rh1 75.3(6)
C26 C19 Rh1 105.5(8)
C20 C19 H19 113.4
C26 C19 H19 113.4
Rh1 C19 H19 113.4
P1 C18 H18A 109.5
P1 C18 H18B 109.5
H18A C18 H18B 109.5
P1 C18 H18C 109.5
H18A C18 H18C 109.5
H18B C18 H18C 109.5
C14 C17 H17A 109.5
C14 C17 H17B 109.5
H17A C17 H17B 109.5
C14 C17 H17C 109.5
H17A C17 H17C 109.5
H17B C17 H17C 109.5
C14 C16 H16A 109.5
C14 C16 H16B 109.5
H16A C16 H16B 109.5
C14 C16 H16C 109.5
H16A C16 H16C 109.5
H16B C16 H16C 109.5
C14 C15 H15A 109.5
C14 C15 H15B 109.5
H15A C15 H15B 109.5
C14 C15 H15C 109.5
H15A C15 H15C 109.5
H15B C15 H15C 109.5
C15 C14 C17 111.2(9)
C15 C14 C16 110.7(8)
C17 C14 C16 107.3(9)
C15 C14 P1 110.3(8)
C17 C14 P1 109.9(7)
C16 C14 P1 107.4(7)
P2 C13 H13A 109.5
P2 C13 H13B 109.5
H13A C13 H13B 109.5
P2 C13 H13C 109.5
H13A C13 H13C 109.5
H13B C13 H13C 109.5
F1S B1S F3S 110.3(10)
F1S B1S F2S 108.8(10)
F3S B1S F2S 109.6(10)
F1S B1S F4S 109.6(10)
F3S B1S F4S 109.1(10)
F2S B1S F4S 109.5(10)
Cl1S C1S Cl2S 111.1(6)
Cl1S C1S H1SA 109.4
Cl2S C1S H1SA 109.4
Cl1S C1S H1SB 109.4
Cl2S C1S H1SB 109.4
H1SA C1S H1SB 108.0
C19 C26 C25 114.9(9)
C19 C26 H26A 108.5
C25 C26 H26A 108.5
C19 C26 H26B 108.5
C25 C26 H26B 108.5
H26A C26 H26B 107.5
C24 C25 C26 113.6(9)
C24 C25 H25A 108.9
C26 C25 H25A 108.9
C24 C25 H25B 108.9
C26 C25 H25B 108.9
H25A C25 H25B 107.7
C23 C24 C25 127.8(9)
C23 C24 Rh1 70.6(6)
C25 C24 Rh1 108.0(6)
C23 C24 H24 113.7
C25 C24 H24 113.7
Rh1 C24 H24 113.7
C24 C23 C22 129.1(10)
C24 C23 Rh1 74.6(6)
C22 C23 Rh1 107.4(7)
C24 C23 H23 112.7
C22 C23 H23 112.7
Rh1 C23 H23 112.7
C23 C22 C21 113.3(9)
C23 C22 H22A 108.9
C21 C22 H22A 108.9
C23 C22 H22B 108.9
C21 C22 H22B 108.9
H22A C22 H22B 107.7
C20 C21 C22 112.4(9)
C20 C21 H21A 109.1
C22 C21 H21A 109.1
C20 C21 H21B 109.1
C22 C21 H21B 109.1
H21A C21 H21B 107.9
C19 C20 C21 124.4(10)
C19 C20 Rh1 68.2(6)
C21 C20 Rh1 109.3(7)
C19 C20 H20 115.1
C21 C20 H20 115.1
Rh1 C20 H20 115.1

loop_
_geom_bond_atom_site_label_1
_geom_bond_atom_site_label_2
_geom_bond_distance
Rh1 C19 2.212(12)
Rh1 C23 2.232(10)
Rh1 P2 2.259(3)
Rh1 P1 2.268(2)
Rh1 C24 2.282(10)
Rh1 C20 2.304(10)
N1 C1 1.324(14)
N1 C8 1.372(14)
P1 C18 1.801(10)
P1 C1 1.816(10)
P1 C14 1.888(10)
C1 C2 1.446(14)
P2 C2 1.807(11)
P2 C13 1.808(10)
P2 C9 1.886(10)
N2 C2 1.334(14)
N2 C3 1.374(13)
C3 C8 1.406(15)
C3 C4 1.412(16)
C9 C11 1.491(15)
C9 C10 1.526(14)
C9 C12 1.555(13)
C8 C7 1.409(16)
C7 C6 1.373(17)
C7 H7 0.9300
C6 C5 1.425(17)
C6 H6 0.9300
C5 C4 1.346(15)
C5 H5 0.9300
C4 H4 0.9300
C10 H10A 0.9600
C10 H10B 0.9600
C10 H10C 0.9600
C11 H11A 0.9600
C11 H11B 0.9600
C11 H11C 0.9600
C12 H12A 0.9600
C12 H12B 0.9600
C12 H12C 0.9600
Cl1S C1S 1.754(10)
C19 C20 1.416(16)
C19 C26 1.484(17)
C19 H19 0.9800
C18 H18A 0.9600
C18 H18B 0.9600
C18 H18C 0.9600
C17 C14 1.536(15)
C17 H17A 0.9600
C17 H17B 0.9600
C17 H17C 0.9600
C16 C14 1.559(15)
C16 H16A 0.9600
C16 H16B 0.9600
C16 H16C 0.9600
C15 C14 1.492(16)
C15 H15A 0.9600
C15 H15B 0.9600
C15 H15C 0.9600
C13 H13A 0.9600
C13 H13B 0.9600
C13 H13C 0.9600
F1S B1S 1.376(15)
B1S F3S 1.379(15)
B1S F2S 1.393(15)
B1S F4S 1.410(15)
C1S Cl2S 1.766(11)
C1S H1SA 0.9700
C1S H1SB 0.9700
C26 C25 1.558(15)
C26 H26A 0.9700
C26 H26B 0.9700
C25 C24 1.539(13)
C25 H25A 0.9700
C25 H25B 0.9700
C24 C23 1.350(15)
C24 H24 0.9800
C23 C22 1.468(15)
C23 H23 0.9800
C22 C21 1.568(16)
C22 H22A 0.9700
C22 H22B 0.9700
C21 C20 1.527(16)
C21 H21A 0.9700
C21 H21B 0.9700
C20 H20 0.9800

loop_
_geom_torsion_atom_site_label_1
_geom_torsion_atom_site_label_2
_geom_torsion_atom_site_label_3
_geom_torsion_atom_site_label_4
_geom_torsion
C8 N1 C1 C2 -3.5(14)
C8 N1 C1 P1 170.7(7)
C18 P1 C1 N1 37.8(9)
C14 P1 C1 N1 -72.2(9)
Rh1 P1 C1 N1 171.1(7)
C18 P1 C1 C2 -147.7(8)
C14 P1 C1 C2 102.3(8)
Rh1 P1 C1 C2 -14.4(8)
C3 N2 C2 C1 -4.3(14)
C3 N2 C2 P2 170.2(7)
N1 C1 C2 N2 8.8(15)
P1 C1 C2 N2 -165.7(8)
N1 C1 C2 P2 -166.0(7)
P1 C1 C2 P2 19.5(10)
C13 P2 C2 N2 38.5(9)
C9 P2 C2 N2 -71.5(9)
Rh1 P2 C2 N2 169.3(7)
C13 P2 C2 C1 -146.6(8)
C9 P2 C2 C1 103.3(8)
Rh1 P2 C2 C1 -15.8(8)
C2 N2 C3 C8 -4.5(13)
C2 N2 C3 C4 179.7(9)
C2 P2 C9 C11 61.5(8)
C13 P2 C9 C11 -45.8(9)
Rh1 P2 C9 C11 178.7(6)
C2 P2 C9 C10 -175.9(7)
C13 P2 C9 C10 76.8(8)
Rh1 P2 C9 C10 -58.7(7)
C2 P2 C9 C12 -59.9(8)
C13 P2 C9 C12 -167.2(7)
Rh1 P2 C9 C12 57.3(8)
C1 N1 C8 C7 177.4(10)
C1 N1 C8 C3 -5.3(14)
N2 C3 C8 N1 9.9(15)
C4 C3 C8 N1 -174.3(9)
N2 C3 C8 C7 -172.8(9)
C4 C3 C8 C7 3.0(14)
N1 C8 C7 C6 175.2(10)
C3 C8 C7 C6 -2.2(17)
C8 C7 C6 C5 -0.4(17)
C7 C6 C5 C4 2.2(16)
C6 C5 C4 C3 -1.3(15)
N2 C3 C4 C5 174.7(9)
C8 C3 C4 C5 -1.3(14)
C18 P1 C14 C15 -163.9(8)
C1 P1 C14 C15 -55.3(8)
Rh1 P1 C14 C15 60.8(8)
C18 P1 C14 C17 -41.0(9)
C1 P1 C14 C17 67.7(8)
Rh1 P1 C14 C17 -176.3(7)
C18 P1 C14 C16 75.4(8)
C1 P1 C14 C16 -176.0(7)
Rh1 P1 C14 C16 -59.9(7)
C20 C19 C26 C25 -38.1(17)
Rh1 C19 C26 C25 45.1(11)
C19 C26 C25 C24 -37.5(14)
C26 C25 C24 C23 87.9(13)
C26 C25 C24 Rh1 8.8(10)
C25 C24 C23 C22 2.0(18)
Rh1 C24 C23 C22 100.2(11)
C25 C24 C23 Rh1 -98.1(10)
C24 C23 C22 C21 -37.8(16)
Rh1 C23 C22 C21 46.3(11)
C23 C22 C21 C20 -42.9(14)
C26 C19 C20 C21 -0.6(19)
Rh1 C19 C20 C21 -99.0(10)
C26 C19 C20 Rh1 98.4(13)
C22 C21 C20 C19 92.4(13)
C22 C21 C20 Rh1 16.2(11)
